data_4129986
loop_
_publ_author_name
'Hu, Pan'
'Lee, Sangsu'
'Herng, Tun Seng'
'Aratani, Naoki'
'Gon\,calves, Th\'eo P'
'Qi, Qingbiao'
'Shi, Xueliang'
'Yamada, Hiroko'
'Huang, Kuo-Wei'
'Ding, Jun'
'Kim, Dongho'
'Wu, Jishan'

_publ_section_title
;
 Toward Tetraradicaloid: The Effect of Fusion Mode on Radical Character
 and Chemical Reactivity.
;
_journal_issue 3
_journal_name_full 'Journal of the American Chemical Society'
_journal_page_first 1065
_journal_page_last 1077
_journal_paper_doi 10.1021/jacs.5b12532
_journal_volume 138
_journal_year 2016
_chemical_formula_moiety 'C39 H25 F12 O'
_chemical_formula_sum 'C39 H25 F12 O'
_chemical_formula_weight 737.59
_space_group_crystal_system monoclinic
_space_group_IT_number 15
_space_group_name_Hall '-C 2yc'
_space_group_name_H-M_alt 'C 1 2/c 1'
_atom_sites_solution_hydrogens geom
_audit_creation_method SHELXL-2014/6
_cell_angle_alpha 90
_cell_angle_beta 104.233(2)
_cell_angle_gamma 90
_cell_formula_units_Z 8
_cell_length_a 32.7089(12)
_cell_length_b 14.2715(5)
_cell_length_c 15.6260(6)
_cell_measurement_reflns_used 1576
_cell_measurement_temperature 161(2)
_cell_measurement_theta_max 74.614
_cell_measurement_theta_min 2.787
_cell_volume 7070.4(5)
_computing_cell_refinement 'SHELXTL, Acta Cryst., Sect. A 2008, 64, 112-122.'
_computing_data_collection 'APEX3 v2015.5.2'
_computing_data_reduction 'Saint, APEX v2014.11.0.'
_computing_molecular_graphics Ortep3
_computing_publication_material 'APEX3 v2015.5.2'
_computing_structure_refinement 'SHELXL-2014/6 (Sheldrick, 2014)'
_computing_structure_solution 'SHELXT, Acta Cryst., Sect. A 2015, A71, 3-8.'
_diffrn_ambient_temperature 161(2)
_diffrn_measured_fraction_theta_full 0.985
_diffrn_measured_fraction_theta_max 0.965
_diffrn_measurement_device_type 'Bruker AXS D8 Venture '
_diffrn_measurement_method 'profile data from \q/2\q scans'
_diffrn_radiation_type CuK\a
_diffrn_radiation_wavelength 1.54178
_diffrn_reflns_av_R_equivalents 0.0486
_diffrn_reflns_av_unetI/netI 0.0524
_diffrn_reflns_Laue_measured_fraction_full 0.985
_diffrn_reflns_Laue_measured_fraction_max 0.965
_diffrn_reflns_limit_h_max 39
_diffrn_reflns_limit_h_min -39
_diffrn_reflns_limit_k_max 5
_diffrn_reflns_limit_k_min -17
_diffrn_reflns_limit_l_max 18
_diffrn_reflns_limit_l_min -19
_diffrn_reflns_number 23484
_diffrn_reflns_point_group_measured_fraction_full 0.985
_diffrn_reflns_point_group_measured_fraction_max 0.965
_diffrn_reflns_theta_full 67.679
_diffrn_reflns_theta_max 74.614
_diffrn_reflns_theta_min 2.787
_exptl_absorpt_coefficient_mu 1.109
_exptl_absorpt_correction_T_max 0.921
_exptl_absorpt_correction_T_min 0.827
_exptl_absorpt_correction_type multi-scan
_exptl_absorpt_process_details Sadabs
_exptl_crystal_colour 'dark red'
_exptl_crystal_density_diffrn 1.386
_exptl_crystal_description 'prism frag'
_exptl_crystal_F_000 3000
_exptl_crystal_size_max 0.178
_exptl_crystal_size_mid 0.102
_exptl_crystal_size_min 0.075
_refine_diff_density_max 0.514
_refine_diff_density_min -0.294
_refine_diff_density_rms 0.071
_refine_ls_extinction_method none
_refine_ls_goodness_of_fit_ref 1.044
_refine_ls_hydrogen_treatment constr
_refine_ls_matrix_type full
_refine_ls_number_parameters 520
_refine_ls_number_reflns 7000
_refine_ls_number_restraints 180
_refine_ls_restrained_S_all 1.048
_refine_ls_R_factor_all 0.0753
_refine_ls_R_factor_gt 0.0625
_refine_ls_shift/su_max 0.001
_refine_ls_shift/su_mean 0.000
_refine_ls_structure_factor_coef Fsqd
_refine_ls_weighting_details 'w=1/[\s^2^(Fo^2^)+(0.0943P)^2^+10.8016P] where P=(Fo^2^+2Fc^2^)/3'
_refine_ls_weighting_scheme calc
_refine_ls_wR_factor_gt 0.1735
_refine_ls_wR_factor_ref 0.1870
_reflns_Friedel_coverage 0.000
_reflns_number_gt 5691
_reflns_number_total 7000
_reflns_threshold_expression 'I > 2\s(I)'
_cod_data_source_file ja5b12532_si_006.cif
_cod_data_source_block IFD-CF3
_cod_original_sg_symbol_H-M 'C 2/c'
_cod_database_code 4129986
_shelx_space_group_comment
;
The symmetry employed for this shelxl refinement is uniquely defined
by the following loop, which should always be used as a source of
symmetry information in preference to the above space-group names.
They are only intended as comments.
;
_shelx_estimated_absorpt_t_min 0.827
_shelx_estimated_absorpt_t_max 0.921
_shelxl_version_number 2014/6

loop_
_space_group_symop_operation_xyz
'x, y, z'
'-x, y, -z+1/2'
'x+1/2, y+1/2, z'
'-x+1/2, y+1/2, -z+1/2'
'-x, -y, -z'
'x, -y, z-1/2'
'-x+1/2, -y+1/2, -z'
'x+1/2, -y+1/2, z-1/2'

loop_
_atom_site_label
_atom_site_type_symbol
_atom_site_fract_x
_atom_site_fract_y
_atom_site_fract_z
_atom_site_U_iso_or_equiv
_atom_site_adp_type
_atom_site_occupancy
_atom_site_site_symmetry_order
_atom_site_calc_flag
_atom_site_refinement_flags_posn
_atom_site_refinement_flags_adp
_atom_site_refinement_flags_occupancy
_atom_site_disorder_assembly
_atom_site_disorder_group
O1 O 0.42687(4) 0.08370(10) 0.02934(9) 0.0290(3) Uani 1 1 d . . . . .
C1 C 0.48465(7) 0.43303(14) 0.11521(13) 0.0295(4) Uani 1 1 d . . . . .
C2 C 0.51684(7) 0.50645(15) 0.12422(14) 0.0311(5) Uani 1 1 d . . . . .
C3 C 0.51740(8) 0.60057(16) 0.15021(16) 0.0385(5) Uani 1 1 d . . . . .
H3 H 0.4938 0.6277 0.1660 0.046 Uiso 1 1 calc R U . . .
C4 C 0.55342(9) 0.65339(16) 0.15231(18) 0.0432(6) Uani 1 1 d . . . . .
H4 H 0.5538 0.7177 0.1680 0.052 Uiso 1 1 calc R U . . .
C5 C 0.58859(9) 0.61461(17) 0.13215(18) 0.0434(6) Uani 1 1 d . . . . .
H5 H 0.6127 0.6525 0.1342 0.052 Uiso 1 1 calc R U . . .
C6 C 0.58909(8) 0.52052(16) 0.10891(16) 0.0369(5) Uani 1 1 d . . . . .
H6 H 0.6134 0.4934 0.0960 0.044 Uiso 1 1 calc R U . . .
C7 C 0.55335(7) 0.46754(15) 0.10512(14) 0.0316(5) Uani 1 1 d . . . . .
C8 C 0.54430(7) 0.36854(14) 0.08312(14) 0.0302(4) Uani 1 1 d . . . . .
C9 C 0.56888(7) 0.29991(14) 0.06160(14) 0.0295(4) Uani 1 1 d . . . . .
H9 H 0.5971 0.3124 0.0592 0.035 Uiso 1 1 calc R U . . .
C10 C 0.55105(7) 0.20839(14) 0.04274(14) 0.0297(4) Uani 1 1 d . . . . .
C11 C 0.50738(7) 0.19260(14) 0.04331(14) 0.0288(4) Uani 1 1 d . . . . .
C12 C 0.48279(7) 0.26110(14) 0.06576(14) 0.0295(4) Uani 1 1 d . . . . .
H12 H 0.4542 0.2494 0.0656 0.035 Uiso 1 1 calc R U . . .
C13 C 0.50143(7) 0.35110(15) 0.08954(14) 0.0305(5) Uani 1 1 d . . . . .
C14 C 0.44261(7) 0.44567(15) 0.13105(14) 0.0310(5) Uani 1 1 d . . . . .
C15 C 0.42229(7) 0.37415(15) 0.16575(14) 0.0317(5) Uani 1 1 d . . . . .
H15 H 0.4360 0.3155 0.1803 0.038 Uiso 1 1 calc R U . . .
C16 C 0.38240(8) 0.38790(16) 0.17908(15) 0.0355(5) Uani 1 1 d . . . . .
C17 C 0.36230(8) 0.47416(18) 0.16218(17) 0.0410(5) Uani 1 1 d . . . . .
H17 H 0.3352 0.4838 0.1726 0.049 Uiso 1 1 calc R U . . .
C18 C 0.38280(8) 0.54560(17) 0.12976(18) 0.0412(6) Uani 1 1 d . . . . .
C19 C 0.42177(8) 0.53160(16) 0.11277(16) 0.0363(5) Uani 1 1 d . . . . .
H19 H 0.4346 0.5811 0.0883 0.044 Uiso 1 1 calc R U . . .
C20 C 0.56852(7) 0.12643(14) 0.01984(13) 0.0277(4) Uani 1 1 d . . . . .
C21 C 0.61198(7) 0.11599(14) 0.00975(14) 0.0295(4) Uani 1 1 d . . . . .
C22 C 0.64660(7) 0.13880(15) 0.07873(16) 0.0350(5) Uani 1 1 d . . . . .
H22 H 0.6423 0.1595 0.1337 0.042 Uiso 1 1 calc R U . . .
C23 C 0.68705(8) 0.13127(18) 0.06728(19) 0.0431(6) Uani 1 1 d . . . . .
C24 C 0.69412(8) 0.10390(18) -0.01303(19) 0.0445(6) Uani 1 1 d . . . . .
H24 H 0.7220 0.1008 -0.0210 0.053 Uiso 1 1 calc R U . . .
C25 C 0.65973(9) 0.08114(16) -0.08136(17) 0.0409(6) Uani 1 1 d . . . . .
C26 C 0.61904(8) 0.08544(15) -0.06988(15) 0.0361(5) Uani 1 1 d . . . . .
H26 H 0.5959 0.0674 -0.1167 0.043 Uiso 1 1 calc R U . . .
C27 C 0.49847(7) 0.09407(14) 0.01974(13) 0.0283(4) Uani 1 1 d . . . . .
C28 C 0.46238(6) 0.04191(14) 0.01348(13) 0.0271(4) Uani 1 1 d . . . . .
C29 C 0.39655(7) 0.11423(15) -0.04968(14) 0.0316(5) Uani 1 1 d . . . . .
H29A H 0.3839 0.0593 -0.0852 0.038 Uiso 1 1 calc R U . . .
H29B H 0.4106 0.1537 -0.0861 0.038 Uiso 1 1 calc R U . . .
C30 C 0.36274(7) 0.16965(16) -0.02180(16) 0.0361(5) Uani 1 1 d . . . . .
H30A H 0.3747 0.2300 0.0040 0.043 Uiso 1 1 calc R U . . .
H30B H 0.3532 0.1345 0.0244 0.043 Uiso 1 1 calc R U . . .
C31 C 0.32492(8) 0.18883(18) -0.09898(17) 0.0405(5) Uani 1 1 d . . . . .
H31A H 0.3107 0.1288 -0.1195 0.049 Uiso 1 1 calc R U . . .
H31B H 0.3350 0.2158 -0.1484 0.049 Uiso 1 1 calc R U . . .
C32 C 0.29277(8) 0.2561(2) -0.07517(19) 0.0464(6) Uani 1 1 d . . . . .
H32A H 0.2658 0.2508 -0.1205 0.056 Uiso 1 1 calc R U . . .
H32B H 0.2876 0.2367 -0.0179 0.056 Uiso 1 1 calc R U . . .
C33 C 0.30670(9) 0.3581(2) -0.0686(2) 0.0539(7) Uani 1 1 d . . . . .
H33A H 0.3107 0.3789 -0.1265 0.065 Uiso 1 1 calc R U . . .
H33B H 0.3342 0.3636 -0.0248 0.065 Uiso 1 1 calc R U . . .
C34 C 0.27466(12) 0.4221(3) -0.0414(3) 0.0819(12) Uani 1 1 d . . . . .
H34A H 0.2473 0.4161 -0.0840 0.123 Uiso 1 1 calc R U . . .
H34B H 0.2843 0.4872 -0.0399 0.123 Uiso 1 1 calc R U . . .
H34C H 0.2718 0.4039 0.0174 0.123 Uiso 1 1 calc R U . . .
C35 C 0.46380(7) -0.05378(14) -0.00568(13) 0.0284(4) Uani 1 1 d . . . . .
C36 C 0.35969(14) 0.3087(3) 0.2126(3) 0.0399(9) Uani 0.868(3) 1 d D . P A 1
F1 F 0.38383(17) 0.2338(4) 0.2385(3) 0.0564(7) Uani 0.868(3) 1 d D . P A 1
F2 F 0.32594(13) 0.2805(2) 0.1512(3) 0.0642(10) Uani 0.868(3) 1 d D . P A 1
F3 F 0.3457(2) 0.3354(5) 0.2826(4) 0.0507(9) Uani 0.868(3) 1 d D . P A 1
C36' C 0.3578(10) 0.324(2) 0.211(2) 0.0399(9) Uani 0.132(3) 1 d D . P A 2
F1' F 0.3785(12) 0.243(3) 0.224(3) 0.0564(7) Uani 0.132(3) 1 d D . P A 2
F2' F 0.3204(10) 0.3076(19) 0.157(2) 0.0642(10) Uani 0.132(3) 1 d D . P A 2
F3' F 0.3500(17) 0.346(4) 0.289(2) 0.0507(9) Uani 0.132(3) 1 d D . P A 2
C37 C 0.36312(9) 0.6414(2) 0.1151(2) 0.0475(8) Uani 0.868(3) 1 d D . P A 1
F4 F 0.34013(8) 0.65054(17) 0.03310(18) 0.0813(8) Uani 0.868(3) 1 d D . P A 1
F5 F 0.33904(7) 0.66164(15) 0.16954(19) 0.0693(7) Uani 0.868(3) 1 d D . P A 1
F6 F 0.39207(8) 0.70977(18) 0.1267(2) 0.0687(8) Uani 0.868(3) 1 d D . P A 1
C37' C 0.3544(4) 0.6240(10) 0.0762(9) 0.0475(8) Uani 0.132(3) 1 d D . P A 2
F4' F 0.3408(6) 0.6283(13) -0.0109(9) 0.0813(8) Uani 0.132(3) 1 d D . P A 2
F5' F 0.3211(5) 0.6363(10) 0.1095(12) 0.0693(7) Uani 0.132(3) 1 d D . P A 2
F6' F 0.3786(5) 0.7002(14) 0.0991(14) 0.0687(8) Uani 0.132(3) 1 d D . P A 2
C38 C 0.72387(11) 0.1524(2) 0.1437(2) 0.0589(10) Uani 0.868(3) 1 d D . P A 1
F7 F 0.71429(7) 0.1656(3) 0.22004(17) 0.0865(10) Uani 0.868(3) 1 d D . P A 1
F8 F 0.74503(10) 0.2278(2) 0.1296(2) 0.1056(12) Uani 0.868(3) 1 d D . P A 1
F9 F 0.75175(15) 0.0823(2) 0.1564(3) 0.1045(13) Uani 0.868(3) 1 d D . P A 1
C38' C 0.7277(6) 0.1634(13) 0.1251(13) 0.0589(10) Uani 0.132(3) 1 d D . P A 2
F7' F 0.7165(5) 0.2191(17) 0.1831(11) 0.0865(10) Uani 0.132(3) 1 d D . P A 2
F8' F 0.7503(7) 0.2149(18) 0.0827(13) 0.1056(12) Uani 0.132(3) 1 d D . P A 2
F9' F 0.7546(12) 0.1012(18) 0.173(2) 0.1045(13) Uani 0.132(3) 1 d D . P A 2
C39 C 0.66706(11) 0.0511(2) -0.1678(2) 0.0551(9) Uani 0.868(3) 1 d D . P A 1
F10 F 0.70479(9) 0.0743(3) -0.1785(3) 0.0800(9) Uani 0.868(3) 1 d D . P A 1
F11 F 0.6635(1) -0.0412(2) -0.1787(2) 0.0763(8) Uani 0.868(3) 1 d D . P A 1
F12 F 0.63899(12) 0.0898(2) -0.2358(2) 0.0841(9) Uani 0.868(3) 1 d D U P A 1
C39' C 0.6573(7) 0.0539(12) -0.1760(13) 0.0551(9) Uani 0.132(3) 1 d D . P A 2
F10' F 0.6950(6) 0.053(2) -0.194(2) 0.0800(9) Uani 0.132(3) 1 d D U P A 2
F11' F 0.6389(6) -0.0269(11) -0.2053(13) 0.0763(8) Uani 0.132(3) 1 d D U P A 2
F12' F 0.6351(9) 0.1200(13) -0.228(2) 0.0841(9) Uani 0.132(3) 1 d D . P A 2

loop_
_atom_site_aniso_label
_atom_site_aniso_U_11
_atom_site_aniso_U_22
_atom_site_aniso_U_33
_atom_site_aniso_U_23
_atom_site_aniso_U_13
_atom_site_aniso_U_12
O1 0.0294(8) 0.0267(7) 0.0288(7) -0.0017(6) 0.0030(6) 0.0034(6)
C1 0.0372(12) 0.0235(10) 0.0252(10) 0.0002(7) 0.0025(8) 0.0000(8)
C2 0.0394(12) 0.0237(10) 0.0297(10) 0.0012(8) 0.0075(9) -0.0017(8)
C3 0.0514(14) 0.0235(11) 0.0427(12) -0.0031(9) 0.0159(11) -0.0008(9)
C4 0.0553(15) 0.0253(11) 0.0508(14) -0.0058(10) 0.0167(12) -0.0071(10)
C5 0.0472(14) 0.0318(12) 0.0518(15) -0.0024(10) 0.0132(11) -0.0103(10)
C6 0.0394(12) 0.0299(11) 0.0409(12) -0.0019(9) 0.0089(10) -0.0045(9)
C7 0.0366(12) 0.0256(10) 0.0309(10) -0.0006(8) 0.0047(9) -0.0007(8)
C8 0.0333(11) 0.0241(10) 0.0302(10) -0.0004(8) 0.0022(8) -0.0011(8)
C9 0.0298(11) 0.0244(10) 0.0320(10) -0.0016(8) 0.0032(8) -0.0011(8)
C10 0.0324(11) 0.0248(10) 0.0301(10) -0.0003(8) 0.0040(8) 0.0008(8)
C11 0.0302(11) 0.0218(10) 0.0311(10) -0.0021(8) 0.0010(8) -0.0006(8)
C12 0.0318(11) 0.0252(10) 0.0296(10) -0.0022(8) 0.0039(8) 0.0006(8)
C13 0.0347(11) 0.0254(10) 0.0288(10) 0.0013(8) 0.0029(8) 0.0006(8)
C14 0.0393(12) 0.0250(10) 0.0285(10) -0.0007(8) 0.0078(9) 0.0012(8)
C15 0.0430(13) 0.0234(10) 0.0262(10) -0.0014(8) 0.0039(9) -0.0010(8)
C16 0.0432(13) 0.0322(12) 0.0310(11) 0.0012(9) 0.0091(9) -0.0037(9)
C17 0.0385(13) 0.0399(13) 0.0478(14) 0.0047(10) 0.0166(11) 0.0017(10)
C18 0.0435(13) 0.0350(13) 0.0485(14) 0.0060(10) 0.0180(11) 0.0071(10)
C19 0.0417(13) 0.0265(11) 0.0426(12) 0.0064(9) 0.0140(10) 0.0037(9)
C20 0.0307(11) 0.0237(10) 0.0254(9) -0.0008(7) 0.0008(8) -0.0005(8)
C21 0.0346(11) 0.0205(9) 0.0333(11) 0.0008(8) 0.0084(9) -0.0006(8)
C22 0.0320(11) 0.0291(11) 0.0429(12) -0.0060(9) 0.0071(9) 0.0002(8)
C23 0.0333(12) 0.0385(13) 0.0558(15) -0.0053(11) 0.0079(11) 0.0018(9)
C24 0.0385(13) 0.0371(13) 0.0627(16) -0.0005(11) 0.0216(12) 0.0036(10)
C25 0.0544(15) 0.0303(12) 0.0440(13) 0.0035(10) 0.0237(11) 0.0046(10)
C26 0.0452(13) 0.0276(11) 0.0349(11) 0.0020(9) 0.0088(10) -0.0013(9)
C27 0.0304(11) 0.0238(10) 0.0277(10) -0.0021(8) 0.0015(8) 0.0009(8)
C28 0.0274(10) 0.0266(10) 0.0252(9) -0.0002(7) 0.0021(8) 0.0016(8)
C29 0.0318(11) 0.0278(10) 0.0318(11) 0.0008(8) 0.0016(9) 0.0043(8)
C30 0.0338(12) 0.0345(12) 0.0374(12) 0.0004(9) 0.0036(9) 0.0050(9)
C31 0.0356(12) 0.0383(13) 0.0436(13) -0.0017(10) 0.0022(10) 0.0044(9)
C32 0.0311(12) 0.0552(16) 0.0494(14) -0.0013(12) 0.0031(11) 0.0087(11)
C33 0.0459(15) 0.0507(16) 0.0633(18) 0.0027(13) 0.0101(13) 0.0150(12)
C34 0.064(2) 0.069(2) 0.108(3) -0.012(2) 0.012(2) 0.0253(18)
C35 0.0301(10) 0.0255(10) 0.0268(10) -0.0012(8) 0.0017(8) 0.0002(8)
C36 0.0486(15) 0.034(2) 0.0359(12) 0.0036(13) 0.0087(11) -0.0043(15)
F1 0.0717(19) 0.0341(16) 0.069(2) 0.0170(13) 0.0282(15) -0.0003(10)
F2 0.0683(17) 0.067(2) 0.0485(11) 0.0097(15) -0.0028(11) -0.0342(16)
F3 0.056(2) 0.055(2) 0.0462(12) 0.0046(9) 0.0219(12) -0.0091(15)
C36' 0.0486(15) 0.034(2) 0.0359(12) 0.0036(13) 0.0087(11) -0.0043(15)
F1' 0.0717(19) 0.0341(16) 0.069(2) 0.0170(13) 0.0282(15) -0.0003(10)
F2' 0.0683(17) 0.067(2) 0.0485(11) 0.0097(15) -0.0028(11) -0.0342(16)
F3' 0.056(2) 0.055(2) 0.0462(12) 0.0046(9) 0.0219(12) -0.0091(15)
C37 0.0467(17) 0.0380(17) 0.063(2) 0.0087(15) 0.0236(16) 0.0118(13)
F4 0.0867(16) 0.0643(16) 0.0786(19) 0.0184(13) -0.0070(16) 0.0296(12)
F5 0.0706(15) 0.0508(12) 0.101(2) 0.0114(12) 0.0493(14) 0.0233(10)
F6 0.0653(17) 0.0303(10) 0.118(2) 0.0087(12) 0.0359(15) 0.0092(11)
C37' 0.0467(17) 0.0380(17) 0.063(2) 0.0087(15) 0.0236(16) 0.0118(13)
F4' 0.0867(16) 0.0643(16) 0.0786(19) 0.0184(13) -0.0070(16) 0.0296(12)
F5' 0.0706(15) 0.0508(12) 0.101(2) 0.0114(12) 0.0493(14) 0.0233(10)
F6' 0.0653(17) 0.0303(10) 0.118(2) 0.0087(12) 0.0359(15) 0.0092(11)
C38 0.0292(15) 0.074(2) 0.073(3) -0.0191(19) 0.0117(15) -0.0014(14)
F7 0.0409(11) 0.150(3) 0.0586(15) -0.0259(16) -0.0065(10) -0.0040(14)
F8 0.0797(18) 0.108(2) 0.113(3) -0.010(2) -0.005(2) -0.0516(16)
F9 0.0549(15) 0.110(2) 0.125(3) -0.031(2) -0.0217(17) 0.0279(18)
C38' 0.0292(15) 0.074(2) 0.073(3) -0.0191(19) 0.0117(15) -0.0014(14)
F7' 0.0409(11) 0.150(3) 0.0586(15) -0.0259(16) -0.0065(10) -0.0040(14)
F8' 0.0797(18) 0.108(2) 0.113(3) -0.010(2) -0.005(2) -0.0516(16)
F9' 0.0549(15) 0.110(2) 0.125(3) -0.031(2) -0.0217(17) 0.0279(18)
C39 0.061(3) 0.0607(19) 0.0505(18) 0.0044(14) 0.0270(17) 0.0067(16)
F10 0.0719(18) 0.107(2) 0.076(2) -0.0060(16) 0.0474(17) -0.0066(14)
F11 0.111(2) 0.0640(14) 0.0656(15) -0.0244(11) 0.0437(15) -0.0041(14)
F12 0.0910(17) 0.122(3) 0.0452(12) 0.0102(18) 0.0276(11) 0.0268(18)
C39' 0.061(3) 0.0607(19) 0.0505(18) 0.0044(14) 0.0270(17) 0.0067(16)
F10' 0.0719(18) 0.107(2) 0.076(2) -0.0060(16) 0.0474(17) -0.0066(14)
F11' 0.111(2) 0.0640(14) 0.0656(15) -0.0244(11) 0.0437(15) -0.0041(14)
F12' 0.0910(17) 0.122(3) 0.0452(12) 0.0102(18) 0.0276(11) 0.0268(18)

loop_
_atom_type_symbol
_atom_type_description
_atom_type_scat_dispersion_real
_atom_type_scat_dispersion_imag
_atom_type_scat_source
C C 0.0181 0.0091 'International Tables Vol C Tables 4.2.6.8 and 6.1.1.4'
H H 0.0000 0.0000 'International Tables Vol C Tables 4.2.6.8 and 6.1.1.4'
O O 0.0492 0.0322 'International Tables Vol C Tables 4.2.6.8 and 6.1.1.4'
F F 0.0727 0.0534 'International Tables Vol C Tables 4.2.6.8 and 6.1.1.4'

loop_
_geom_angle_atom_site_label_1
_geom_angle_atom_site_label_2
_geom_angle_atom_site_label_3
_geom_angle
_geom_angle_site_symmetry_1
_geom_angle_site_symmetry_3
C28 O1 C29 114.02(15) . .
C13 C1 C14 127.19(19) . .
C13 C1 C2 107.62(19) . .
C14 C1 C2 125.19(19) . .
C3 C2 C7 119.1(2) . .
C3 C2 C1 132.0(2) . .
C7 C2 C1 108.83(18) . .
C4 C3 C2 118.4(2) . .
C4 C3 H3 120.8 . .
C2 C3 H3 120.8 . .
C5 C4 C3 121.7(2) . .
C5 C4 H4 119.2 . .
C3 C4 H4 119.2 . .
C4 C5 C6 120.6(2) . .
C4 C5 H5 119.7 . .
C6 C5 H5 119.7 . .
C7 C6 C5 118.4(2) . .
C7 C6 H6 120.8 . .
C5 C6 H6 120.8 . .
C6 C7 C2 121.7(2) . .
C6 C7 C8 131.1(2) . .
C2 C7 C8 107.19(19) . .
C9 C8 C13 122.22(19) . .
C9 C8 C7 130.8(2) . .
C13 C8 C7 106.96(19) . .
C8 C9 C10 118.2(2) . .
C8 C9 H9 120.9 . .
C10 C9 H9 120.9 . .
C20 C10 C9 130.5(2) . .
C20 C10 C11 109.87(18) . .
C9 C10 C11 119.56(19) . .
C12 C11 C10 122.29(19) . .
C12 C11 C27 131.2(2) . .
C10 C11 C27 106.46(18) . .
C11 C12 C13 118.0(2) . .
C11 C12 H12 121.0 . .
C13 C12 H12 121.0 . .
C1 C13 C12 131.0(2) . .
C1 C13 C8 109.39(18) . .
C12 C13 C8 119.54(19) . .
C19 C14 C15 117.7(2) . .
C19 C14 C1 120.2(2) . .
C15 C14 C1 122.02(19) . .
C16 C15 C14 120.7(2) . .
C16 C15 H15 119.7 . .
C14 C15 H15 119.7 . .
C15 C16 C36' 127.8(16) . .
C15 C16 C17 121.1(2) . .
C36' C16 C17 111.1(16) . .
C15 C16 C36 120.4(3) . .
C17 C16 C36 118.5(3) . .
C18 C17 C16 118.2(2) . .
C18 C17 H17 120.9 . .
C16 C17 H17 120.9 . .
C19 C18 C17 121.2(2) . .
C19 C18 C37 118.9(2) . .
C17 C18 C37 119.9(2) . .
C19 C18 C37' 117.2(5) . .
C17 C18 C37' 116.6(5) . .
C18 C19 C14 121.0(2) . .
C18 C19 H19 119.5 . .
C14 C19 H19 119.5 . .
C10 C20 C35 108.04(19) . 5_655
C10 C20 C21 125.55(19) . .
C35 C20 C21 126.39(18) 5_655 .
C26 C21 C22 118.8(2) . .
C26 C21 C20 120.24(19) . .
C22 C21 C20 120.9(2) . .
C23 C22 C21 120.2(2) . .
C23 C22 H22 119.9 . .
C21 C22 H22 119.9 . .
C22 C23 C24 121.1(2) . .
C22 C23 C38' 129.8(7) . .
C24 C23 C38' 108.3(7) . .
C22 C23 C38 119.1(2) . .
C24 C23 C38 119.8(2) . .
C25 C24 C23 118.6(2) . .
C25 C24 H24 120.7 . .
C23 C24 H24 120.7 . .
C24 C25 C26 120.8(2) . .
C24 C25 C39 119.0(2) . .
C26 C25 C39 120.2(2) . .
C24 C25 C39' 130.6(9) . .
C26 C25 C39' 108.5(9) . .
C25 C26 C21 120.4(2) . .
C25 C26 H26 119.8 . .
C21 C26 H26 119.8 . .
C28 C27 C35 121.97(19) . 5_655
C28 C27 C11 130.6(2) . .
C35 C27 C11 107.44(18) 5_655 .
C27 C28 O1 119.82(19) . .
C27 C28 C35 118.0(2) . .
O1 C28 C35 122.18(19) . .
O1 C29 C30 107.98(17) . .
O1 C29 H29A 110.1 . .
C30 C29 H29A 110.1 . .
O1 C29 H29B 110.1 . .
C30 C29 H29B 110.1 . .
H29A C29 H29B 108.4 . .
C29 C30 C31 112.1(2) . .
C29 C30 H30A 109.2 . .
C31 C30 H30A 109.2 . .
C29 C30 H30B 109.2 . .
C31 C30 H30B 109.2 . .
H30A C30 H30B 107.9 . .
C30 C31 C32 113.0(2) . .
C30 C31 H31A 109.0 . .
C32 C31 H31A 109.0 . .
C30 C31 H31B 109.0 . .
C32 C31 H31B 109.0 . .
H31A C31 H31B 107.8 . .
C33 C32 C31 113.8(2) . .
C33 C32 H32A 108.8 . .
C31 C32 H32A 108.8 . .
C33 C32 H32B 108.8 . .
C31 C32 H32B 108.8 . .
H32A C32 H32B 107.7 . .
C32 C33 C34 112.1(3) . .
C32 C33 H33A 109.2 . .
C34 C33 H33A 109.2 . .
C32 C33 H33B 109.2 . .
C34 C33 H33B 109.2 . .
H33A C33 H33B 107.9 . .
C33 C34 H34A 109.5 . .
C33 C34 H34B 109.5 . .
H34A C34 H34B 109.5 . .
C33 C34 H34C 109.5 . .
H34A C34 H34C 109.5 . .
H34B C34 H34C 109.5 . .
C28 C35 C27 120.1(2) . 5_655
C28 C35 C20 131.7(2) . 5_655
C27 C35 C20 108.19(18) 5_655 5_655
F1 C36 F2 107.5(2) . .
F1 C36 F3 106.0(2) . .
F2 C36 F3 106.5(2) . .
F1 C36 C16 113.6(4) . .
F2 C36 C16 111.5(3) . .
F3 C36 C16 111.4(4) . .
F1' C36' F2' 107.1(7) . .
F1' C36' F3' 105.9(7) . .
F2' C36' F3' 105.7(7) . .
F1' C36' C16 108(3) . .
F2' C36' C16 114(2) . .
F3' C36' C16 116(3) . .
F4 C37 F5 108.3(3) . .
F4 C37 F6 105.9(2) . .
F5 C37 F6 105.4(3) . .
F4 C37 C18 110.9(2) . .
F5 C37 C18 113.5(2) . .
F6 C37 C18 112.3(2) . .
F4' C37' F5' 107.1(7) . .
F4' C37' F6' 105.3(6) . .
F5' C37' F6' 105.9(6) . .
F4' C37' C18 126.2(10) . .
F5' C37' C18 108.7(9) . .
F6' C37' C18 101.9(12) . .
F7 C38 F8 106.5(3) . .
F7 C38 F9 106.1(3) . .
F8 C38 F9 105.5(3) . .
F7 C38 C23 115.1(3) . .
F8 C38 C23 112.3(3) . .
F9 C38 C23 110.6(3) . .
F7' C38' F8' 106.9(7) . .
F7' C38' F9' 105.8(7) . .
F8' C38' F9' 105.9(7) . .
F7' C38' C23 104.1(14) . .
F8' C38' C23 113.1(15) . .
F9' C38' C23 120(2) . .
F10 C39 F11 106.7(3) . .
F10 C39 F12 105.9(3) . .
F11 C39 F12 106.5(3) . .
F10 C39 C25 113.8(3) . .
F11 C39 C25 111.9(3) . .
F12 C39 C25 111.6(3) . .
F10' C39' F11' 106.9(7) . .
F10' C39' F12' 105.6(6) . .
F11' C39' F12' 105.6(7) . .
F10' C39' C25 112.1(19) . .
F11' C39' C25 118.0(15) . .
F12' C39' C25 107.9(17) . .

loop_
_geom_bond_atom_site_label_1
_geom_bond_atom_site_label_2
_geom_bond_distance
_geom_bond_site_symmetry_2
O1 C28 1.381(3) .
O1 C29 1.448(2) .
C1 C13 1.392(3) .
C1 C14 1.467(3) .
C1 C2 1.468(3) .
C2 C3 1.402(3) .
C2 C7 1.414(3) .
C3 C4 1.392(4) .
C3 H3 0.9500 .
C4 C5 1.381(4) .
C4 H4 0.9500 .
C5 C6 1.392(3) .
C5 H5 0.9500 .
C6 C7 1.381(3) .
C6 H6 0.9500 .
C7 C8 1.467(3) .
C8 C9 1.361(3) .
C8 C13 1.452(3) .
C9 C10 1.431(3) .
C9 H9 0.9500 .
C10 C20 1.387(3) .
C10 C11 1.448(3) .
C11 C12 1.365(3) .
C11 C27 1.465(3) .
C12 C13 1.431(3) .
C12 H12 0.9500 .
C14 C19 1.398(3) .
C14 C15 1.398(3) .
C15 C16 1.385(3) .
C15 H15 0.9500 .
C16 C36' 1.39(3) .
C16 C17 1.390(3) .
C16 C36 1.515(5) .
C17 C18 1.383(4) .
C17 H17 0.9500 .
C18 C19 1.379(4) .
C18 C37 1.505(4) .
C18 C37' 1.559(13) .
C19 H19 0.9500 .
C20 C35 1.458(3) 5_655
C20 C21 1.476(3) .
C21 C26 1.390(3) .
C21 C22 1.396(3) .
C22 C23 1.382(3) .
C22 H22 0.9500 .
C23 C24 1.387(4) .
C23 C38' 1.485(19) .
C23 C38 1.504(4) .
C24 C25 1.386(4) .
C24 H24 0.9500 .
C25 C26 1.387(4) .
C25 C39 1.492(4) .
C25 C39' 1.513(18) .
C26 H26 0.9500 .
C27 C28 1.379(3) .
C27 C35 1.427(3) 5_655
C28 C35 1.401(3) .
C29 C30 1.508(3) .
C29 H29A 0.9900 .
C29 H29B 0.9900 .
C30 C31 1.525(3) .
C30 H30A 0.9900 .
C30 H30B 0.9900 .
C31 C32 1.536(4) .
C31 H31A 0.9900 .
C31 H31B 0.9900 .
C32 C33 1.521(4) .
C32 H32A 0.9900 .
C32 H32B 0.9900 .
C33 C34 1.527(4) .
C33 H33A 0.9900 .
C33 H33B 0.9900 .
C34 H34A 0.9800 .
C34 H34B 0.9800 .
C34 H34C 0.9800 .
C35 C27 1.427(3) 5_655
C35 C20 1.458(3) 5_655
C36 F1 1.331(3) .
C36 F2 1.334(3) .
C36 F3 1.341(3) .
C36' F1' 1.327(4) .
C36' F2' 1.330(4) .
C36' F3' 1.340(4) .
C37 F4 1.323(3) .
C37 F5 1.326(3) .
C37 F6 1.340(3) .
C37' F4' 1.326(4) .
C37' F5' 1.329(4) .
C37' F6' 1.340(4) .
C38 F7 1.319(3) .
C38 F8 1.326(3) .
C38 F9 1.336(3) .
C38' F7' 1.324(4) .
C38' F8' 1.328(4) .
C38' F9' 1.339(4) .
C39 F10 1.328(3) .
C39 F11 1.329(3) .
C39 F12 1.341(3) .
C39' F10' 1.326(4) .
C39' F11' 1.329(4) .
C39' F12' 1.340(4) .

loop_
_geom_torsion_atom_site_label_1
_geom_torsion_atom_site_label_2
_geom_torsion_atom_site_label_3
_geom_torsion_atom_site_label_4
_geom_torsion
_geom_torsion_site_symmetry_1
_geom_torsion_site_symmetry_4
C13 C1 C2 C3 -178.2(2) . .
C14 C1 C2 C3 1.7(4) . .
C13 C1 C2 C7 -0.9(2) . .
C14 C1 C2 C7 178.94(19) . .
C7 C2 C3 C4 2.9(3) . .
C1 C2 C3 C4 179.9(2) . .
C2 C3 C4 C5 -2.0(4) . .
C3 C4 C5 C6 0.0(4) . .
C4 C5 C6 C7 1.1(4) . .
C5 C6 C7 C2 -0.1(3) . .
C5 C6 C7 C8 180.0(2) . .
C3 C2 C7 C6 -1.9(3) . .
C1 C2 C7 C6 -179.6(2) . .
C3 C2 C7 C8 178.0(2) . .
C1 C2 C7 C8 0.4(2) . .
C6 C7 C8 C9 1.3(4) . .
C2 C7 C8 C9 -178.6(2) . .
C6 C7 C8 C13 -179.8(2) . .
C2 C7 C8 C13 0.3(2) . .
C13 C8 C9 C10 1.6(3) . .
C7 C8 C9 C10 -179.7(2) . .
C8 C9 C10 C20 -179.6(2) . .
C8 C9 C10 C11 2.6(3) . .
C20 C10 C11 C12 178.4(2) . .
C9 C10 C11 C12 -3.4(3) . .
C20 C10 C11 C27 0.5(2) . .
C9 C10 C11 C27 178.63(18) . .
C10 C11 C12 C13 -0.1(3) . .
C27 C11 C12 C13 177.2(2) . .
C14 C1 C13 C12 5.0(4) . .
C2 C1 C13 C12 -175.1(2) . .
C14 C1 C13 C8 -178.77(19) . .
C2 C1 C13 C8 1.1(2) . .
C11 C12 C13 C1 -179.8(2) . .
C11 C12 C13 C8 4.3(3) . .
C9 C8 C13 C1 178.1(2) . .
C7 C8 C13 C1 -0.9(2) . .
C9 C8 C13 C12 -5.2(3) . .
C7 C8 C13 C12 175.83(19) . .
C13 C1 C14 C19 -147.5(2) . .
C2 C1 C14 C19 32.6(3) . .
C13 C1 C14 C15 33.5(3) . .
C2 C1 C14 C15 -146.4(2) . .
C19 C14 C15 C16 1.7(3) . .
C1 C14 C15 C16 -179.3(2) . .
C14 C15 C16 C36' 179.0(16) . .
C14 C15 C16 C17 -2.9(3) . .
C14 C15 C16 C36 177.1(3) . .
C15 C16 C17 C18 1.4(4) . .
C36' C16 C17 C18 179.8(13) . .
C36 C16 C17 C18 -178.6(3) . .
C16 C17 C18 C19 1.3(4) . .
C16 C17 C18 C37 -176.8(2) . .
C16 C17 C18 C37' 155.5(6) . .
C17 C18 C19 C14 -2.5(4) . .
C37 C18 C19 C14 175.6(2) . .
C37' C18 C19 C14 -156.6(6) . .
C15 C14 C19 C18 1.0(3) . .
C1 C14 C19 C18 -178.0(2) . .
C9 C10 C20 C35 -178.5(2) . 5_655
C11 C10 C20 C35 -0.6(2) . 5_655
C9 C10 C20 C21 0.2(4) . .
C11 C10 C20 C21 178.06(19) . .
C10 C20 C21 C26 -122.0(2) . .
C35 C20 C21 C26 56.5(3) 5_655 .
C10 C20 C21 C22 56.3(3) . .
C35 C20 C21 C22 -125.2(2) 5_655 .
C26 C21 C22 C23 0.3(3) . .
C20 C21 C22 C23 -178.1(2) . .
C21 C22 C23 C24 2.0(4) . .
C21 C22 C23 C38' 170.5(11) . .
C21 C22 C23 C38 -177.5(2) . .
C22 C23 C24 C25 -2.0(4) . .
C38' C23 C24 C25 -172.8(9) . .
C38 C23 C24 C25 177.4(3) . .
C23 C24 C25 C26 -0.1(4) . .
C23 C24 C25 C39 -179.6(2) . .
C23 C24 C25 C39' 176.7(10) . .
C24 C25 C26 C21 2.3(3) . .
C39 C25 C26 C21 -178.2(2) . .
C39' C25 C26 C21 -175.1(8) . .
C22 C21 C26 C25 -2.4(3) . .
C20 C21 C26 C25 176.0(2) . .
C12 C11 C27 C28 0.0(4) . .
C10 C11 C27 C28 177.6(2) . .
C12 C11 C27 C35 -177.8(2) . 5_655
C10 C11 C27 C35 -0.1(2) . 5_655
C35 C27 C28 O1 178.76(18) 5_655 .
C11 C27 C28 O1 1.3(3) . .
C35 C27 C28 C35 1.2(3) 5_655 .
C11 C27 C28 C35 -176.2(2) . .
C29 O1 C28 C27 96.6(2) . .
C29 O1 C28 C35 -86.0(2) . .
C28 O1 C29 C30 -172.39(18) . .
O1 C29 C30 C31 -168.85(19) . .
C29 C30 C31 C32 -172.3(2) . .
C30 C31 C32 C33 75.5(3) . .
C31 C32 C33 C34 -177.8(3) . .
C27 C28 C35 C27 -1.2(3) . 5_655
O1 C28 C35 C27 -178.67(17) . 5_655
C27 C28 C35 C20 -177.4(2) . 5_655
O1 C28 C35 C20 5.1(3) . 5_655
C15 C16 C36 F1 9.0(4) . .
C17 C16 C36 F1 -170.9(3) . .
C15 C16 C36 F2 -112.5(3) . .
C17 C16 C36 F2 67.5(4) . .
C15 C16 C36 F3 128.7(3) . .
C17 C16 C36 F3 -51.3(4) . .
C15 C16 C36' F1' -3(2) . .
C17 C16 C36' F1' 178.5(17) . .
C15 C16 C36' F2' -122(2) . .
C17 C16 C36' F2' 60(3) . .
C15 C16 C36' F3' 115.0(19) . .
C17 C16 C36' F3' -63.3(19) . .
C19 C18 C37 F4 89.1(3) . .
C17 C18 C37 F4 -92.7(3) . .
C19 C18 C37 F5 -148.6(3) . .
C17 C18 C37 F5 29.5(4) . .
C19 C18 C37 F6 -29.2(4) . .
C17 C18 C37 F6 149.0(3) . .
C19 C18 C37' F4' 59.4(13) . .
C17 C18 C37' F4' -95.9(11) . .
C19 C18 C37' F5' -171.4(8) . .
C17 C18 C37' F5' 33.3(10) . .
C19 C18 C37' F6' -59.9(9) . .
C17 C18 C37' F6' 144.8(8) . .
C22 C23 C38 F7 8.1(4) . .
C24 C23 C38 F7 -171.4(3) . .
C22 C23 C38 F8 -114.0(3) . .
C24 C23 C38 F8 66.5(4) . .
C22 C23 C38 F9 128.4(3) . .
C24 C23 C38 F9 -51.1(4) . .
C22 C23 C38' F7' -12.6(17) . .
C24 C23 C38' F7' 157.1(11) . .
C22 C23 C38' F8' -128.3(14) . .
C24 C23 C38' F8' 41.4(15) . .
C22 C23 C38' F9' 105.4(15) . .
C24 C23 C38' F9' -84.9(12) . .
C24 C25 C39 F10 -18.2(4) . .
C26 C25 C39 F10 162.3(3) . .
C24 C25 C39 F11 102.8(3) . .
C26 C25 C39 F11 -76.7(3) . .
C24 C25 C39 F12 -137.9(3) . .
C26 C25 C39 F12 42.5(4) . .
C24 C25 C39' F10' -0.6(15) . .
C26 C25 C39' F10' 176.4(11) . .
C24 C25 C39' F11' 124.2(14) . .
C26 C25 C39' F11' -58.7(16) . .
C24 C25 C39' F12' -116.4(12) . .
C26 C25 C39' F12' 60.7(13) . .
